data_4110782
loop_
_publ_author_name
'Owen T. Summerscales'
'F. Geoffrey N. Cloke'
'Peter B. Hitchcock'
'Jennifer C. Green'
'Nilay Hazari'

_publ_section_title
;
 Reductive Cyclotetramerization of CO to Squarate by a U(III) Complex: The
 X-ray Crystal Structure of
 [(U(\h-C8H6{SiiPr3-1,4}2)(\h-C5Me4H)]2(\m-\h2:\h2-C4O4)
;
_journal_name_full 'Journal of the American Chemical Society'
_journal_page_first 9602
_journal_page_last 9603
_journal_paper_doi 10.1021/ja063222r
_journal_volume 128
_journal_year 2006
_chemical_compound_source 'synthesis as described'
_chemical_formula_moiety 'C39 H69 O Si2 U'
_chemical_formula_sum 'C39 H69 O Si2 U'
_chemical_formula_weight 848.15
_chemical_name_systematic
;
 ?
;
_space_group_IT_number 14
_symmetry_cell_setting monoclinic
_symmetry_Int_Tables_number 14
_symmetry_space_group_name_Hall '-P 2yn'
_symmetry_space_group_name_H-M 'P 1 21/n 1'
_atom_sites_solution_hydrogens geom
_atom_sites_solution_primary direct
_atom_sites_solution_secondary difmap
_audit_conform_dict_location ftp://ftp.iucr.org/pub/cif_core.dic
_audit_conform_dict_name cif_core.dic
_audit_conform_dict_version 2.3
_audit_creation_date 2006-04-04T10:50:18-00:00
_audit_creation_method 'WinGX routine CIF_UPDATE'
_cell_angle_alpha 90
_cell_angle_beta 90.652(1)
_cell_angle_gamma 90
_cell_formula_units_Z 4
_cell_length_a 11.8533(2)
_cell_length_b 14.8390(2)
_cell_length_c 22.5090(3)
_cell_measurement_reflns_used 45751
_cell_measurement_temperature 173(2)
_cell_measurement_theta_max 26.022
_cell_measurement_theta_min 3.395
_cell_measurement_wavelength 0.71073
_cell_volume 3958.88(10)
_computing_cell_refinement 'HKL Scalepack (Otwinowski & Minor 1997)'
_computing_data_collection 'Collect (Nonius BV, 1997-2000)'
_computing_data_reduction 'HKL Denzo and Scalepack (Otwinowski & Minor 1997)'
_computing_molecular_graphics 'Ortep-3 for Windows (Farrugia, 1997)'
_computing_publication_material 'WinGX publication routines (Farrugia, 1999)'
_computing_structure_refinement 'SHELXL-97 (Sheldrick, 1997)'
_computing_structure_solution 'SHELXS-86 (Sheldrick, 1986)'
_diffrn_ambient_temperature 173(2)
_diffrn_detector 'CCD plate'
_diffrn_detector_area_resol_mean 9
_diffrn_measured_fraction_theta_full 0.996
_diffrn_measured_fraction_theta_max 0.996
_diffrn_measurement_device '95mm CCD camera on \k-goniostat'
_diffrn_measurement_device_type KappaCCD
_diffrn_measurement_method 'CCD rotation images, thick slices'
_diffrn_orient_matrix_type 'by Nonius Collect from scalepack cell'
_diffrn_orient_matrix_UB_11 0.340156E-1
_diffrn_orient_matrix_UB_12 0.50741E-2
_diffrn_orient_matrix_UB_13 -0.403142E-1
_diffrn_orient_matrix_UB_21 -0.556911E-1
_diffrn_orient_matrix_UB_22 -0.449051E-1
_diffrn_orient_matrix_UB_23 -0.157414E-1
_diffrn_orient_matrix_UB_31 -0.534767E-1
_diffrn_orient_matrix_UB_32 0.49992E-1
_diffrn_orient_matrix_UB_33 -0.100478E-1
_diffrn_radiation_monochromator graphite
_diffrn_radiation_probe x-ray
_diffrn_radiation_type MoK\a
_diffrn_radiation_wavelength 0.71073
_diffrn_reflns_av_R_equivalents 0.073
_diffrn_reflns_av_unetI/netI 0.0389
_diffrn_reflns_limit_h_max 14
_diffrn_reflns_limit_h_min -14
_diffrn_reflns_limit_k_max 18
_diffrn_reflns_limit_k_min -18
_diffrn_reflns_limit_l_max 27
_diffrn_reflns_limit_l_min -27
_diffrn_reflns_number 58842
_diffrn_reflns_theta_full 26
_diffrn_reflns_theta_max 26
_diffrn_reflns_theta_min 3.44
_diffrn_source 'Enraf Nonius FR590'
_exptl_absorpt_coefficient_mu 4.187
_exptl_absorpt_correction_T_max 0.6615
_exptl_absorpt_correction_T_min 0.5300
_exptl_absorpt_correction_type multi-scan
_exptl_absorpt_process_details
;
        [c.f. r.h. blessing, acta cryst. (1995), a51, 33-38]
;
_exptl_crystal_colour brown
_exptl_crystal_density_diffrn 1.423
_exptl_crystal_description needle
_exptl_crystal_F_000 1724
_exptl_crystal_size_max 0.3
_exptl_crystal_size_mid 0.25
_exptl_crystal_size_min 0.1
_refine_diff_density_max 2.156
_refine_diff_density_min -1.169
_refine_diff_density_rms 0.134
_refine_ls_extinction_method none
_refine_ls_goodness_of_fit_ref 1.102
_refine_ls_hydrogen_treatment constr
_refine_ls_matrix_type full
_refine_ls_number_parameters 392
_refine_ls_number_reflns 7771
_refine_ls_number_restraints 0
_refine_ls_restrained_S_all 1.102
_refine_ls_R_factor_all 0.0534
_refine_ls_R_factor_gt 0.0401
_refine_ls_shift/su_max 0.001
_refine_ls_shift/su_mean 0
_refine_ls_structure_factor_coef Fsqd
_refine_ls_weighting_details 'calc w=1/[\s^2^(Fo^2^)+(0.0344P)^2^+16.1434P] where P=(Fo^2^+2Fc^2^)/3'
_refine_ls_weighting_scheme calc
_refine_ls_wR_factor_gt 0.0858
_refine_ls_wR_factor_ref 0.0915
_reflns_number_gt 6512
_reflns_number_total 7771
_reflns_threshold_expression >2sigma(I)
_cod_data_source_file ja063222rsi20060613_122836.cif
_cod_data_source_block apr206
_cod_original_sg_symbol_H-M 'P 21/n'
_cod_database_code 4110782

loop_
_symmetry_equiv_pos_as_xyz
'x, y, z'
'-x+1/2, y+1/2, -z+1/2'
'-x, -y, -z'
'x-1/2, -y-1/2, z-1/2'

loop_
_atom_site_label
_atom_site_type_symbol
_atom_site_fract_x
_atom_site_fract_y
_atom_site_fract_z
_atom_site_U_iso_or_equiv
_atom_site_adp_type
_atom_site_occupancy
_atom_site_symmetry_multiplicity
_atom_site_calc_flag
_atom_site_refinement_flags
_atom_site_disorder_assembly
_atom_site_disorder_group
U U 0.540424(16) 0.652259(12) 0.236651(8) 0.02073(7) Uani 1 1 d . . .
Si1 Si 0.75557(14) 0.70433(10) 0.08519(6) 0.0260(3) Uani 1 1 d . A 1
Si2 Si 0.75382(14) 0.68502(10) 0.39463(6) 0.0259(3) Uani 1 1 d . A 1
O O 0.5117(3) 0.8348(3) 0.24491(19) 0.0347(10) Uani 1 1 d . B 1
C1 C 0.7185(4) 0.6538(3) 0.1604(2) 0.0218(10) Uani 1 1 d . A 1
C2 C 0.7512(4) 0.7099(3) 0.2086(2) 0.0209(11) Uani 1 1 d . A 1
H2 H 0.7823 0.7651 0.195 0.025 Uiso 1 1 calc R A 1
C3 C 0.7501(4) 0.7062(4) 0.2712(2) 0.0225(11) Uani 1 1 d . A 1
H3 H 0.7812 0.7596 0.2879 0.027 Uiso 1 1 calc R A 1
C4 C 0.7159(4) 0.6455(3) 0.3166(2) 0.0213(11) Uani 1 1 d . A 1
C5 C 0.6699(4) 0.5570(3) 0.3118(2) 0.0240(11) Uani 1 1 d . A 1
H5 H 0.6517 0.5325 0.3495 0.029 Uiso 1 1 calc R A 1
C6 C 0.6446(4) 0.4969(4) 0.2653(2) 0.0244(11) Uani 1 1 d . A 1
H6 H 0.6202 0.4399 0.2795 0.029 Uiso 1 1 calc R A 1
C7 C 0.6465(4) 0.5001(3) 0.2028(2) 0.0239(11) Uani 1 1 d . A 1
H7 H 0.6242 0.4445 0.1854 0.029 Uiso 1 1 calc R A 1
C8 C 0.6732(5) 0.5651(4) 0.1597(2) 0.0267(12) Uani 1 1 d . A 1
H8 H 0.6569 0.5448 0.1205 0.032 Uiso 1 1 calc R A 1
C9 C 0.9130(5) 0.7264(4) 0.0820(3) 0.0365(14) Uani 1 1 d . A 1
H9 H 0.9299 0.7403 0.0396 0.044 Uiso 1 1 calc R A 1
C10 C 0.9806(7) 0.6417(5) 0.0977(4) 0.063(2) Uani 1 1 d . A 1
H10A H 0.9522 0.5908 0.0742 0.095 Uiso 1 1 calc R A 1
H10B H 0.9724 0.6284 0.1401 0.095 Uiso 1 1 calc R A 1
H10C H 1.0604 0.6517 0.0889 0.095 Uiso 1 1 calc R A 1
C11 C 0.9575(6) 0.8068(5) 0.1186(3) 0.054(2) Uani 1 1 d . A 1
H11A H 0.9148 0.8611 0.1079 0.081 Uiso 1 1 calc R A 1
H11B H 1.0375 0.8161 0.1101 0.081 Uiso 1 1 calc R A 1
H11C H 0.9484 0.7943 0.161 0.081 Uiso 1 1 calc R A 1
C12 C 0.6794(5) 0.8161(4) 0.0734(2) 0.0316(13) Uani 1 1 d . A 1
H12 H 0.7109 0.8588 0.1037 0.038 Uiso 1 1 calc R A 1
C13 C 0.7034(7) 0.8576(4) 0.0123(3) 0.0475(17) Uani 1 1 d . A 1
H13A H 0.7851 0.8603 0.0064 0.071 Uiso 1 1 calc R A 1
H13B H 0.6718 0.9185 0.0105 0.071 Uiso 1 1 calc R A 1
H13C H 0.6687 0.8203 -0.0188 0.071 Uiso 1 1 calc R A 1
C14 C 0.5519(6) 0.8123(5) 0.0835(3) 0.0423(16) Uani 1 1 d . A 1
H14A H 0.5372 0.7861 0.1226 0.063 Uiso 1 1 calc R A 1
H14B H 0.5163 0.7749 0.0526 0.063 Uiso 1 1 calc R A 1
H14C H 0.5205 0.8733 0.0816 0.063 Uiso 1 1 calc R A 1
C15 C 0.7247(6) 0.6201(4) 0.0234(2) 0.0366(15) Uani 1 1 d . A 1
H15 H 0.7479 0.56 0.0394 0.044 Uiso 1 1 calc R A 1
C16 C 0.7956(8) 0.6348(5) -0.0338(3) 0.058(2) Uani 1 1 d . A 1
H16A H 0.8756 0.6403 -0.0228 0.087 Uiso 1 1 calc R A 1
H16B H 0.7705 0.6899 -0.0539 0.087 Uiso 1 1 calc R A 1
H16C H 0.7853 0.5832 -0.0605 0.087 Uiso 1 1 calc R A 1
C17 C 0.6005(6) 0.6108(5) 0.0058(3) 0.0479(18) Uani 1 1 d . A 1
H17A H 0.5555 0.601 0.0414 0.072 Uiso 1 1 calc R A 1
H17B H 0.5912 0.5594 -0.0212 0.072 Uiso 1 1 calc R A 1
H17C H 0.5752 0.6659 -0.0142 0.072 Uiso 1 1 calc R A 1
C18 C 0.9116(5) 0.6722(4) 0.4056(3) 0.0348(14) Uani 1 1 d . A 1
H18 H 0.9297 0.6933 0.4468 0.042 Uiso 1 1 calc R A 1
C19 C 0.9805(6) 0.7306(6) 0.3632(3) 0.063(2) Uani 1 1 d . A 1
H19A H 0.956 0.7935 0.3664 0.094 Uiso 1 1 calc R A 1
H19B H 0.9689 0.7095 0.3224 0.094 Uiso 1 1 calc R A 1
H19C H 1.0608 0.7262 0.3739 0.094 Uiso 1 1 calc R A 1
C20 C 0.9486(7) 0.5733(5) 0.4020(4) 0.059(2) Uani 1 1 d . A 1
H20A H 0.9038 0.5372 0.4295 0.089 Uiso 1 1 calc R A 1
H20B H 1.0287 0.5685 0.4129 0.089 Uiso 1 1 calc R A 1
H20C H 0.9371 0.5511 0.3614 0.089 Uiso 1 1 calc R A 1
C21 C 0.7198(6) 0.8088(4) 0.4046(3) 0.0383(15) Uani 1 1 d . A 1
H21 H 0.7575 0.8416 0.3714 0.046 Uiso 1 1 calc R A 1
C22 C 0.7677(11) 0.8479(5) 0.4622(4) 0.093(4) Uani 1 1 d . A 1
H22A H 0.8484 0.834 0.4652 0.139 Uiso 1 1 calc R A 1
H22B H 0.7284 0.8213 0.496 0.139 Uiso 1 1 calc R A 1
H22C H 0.757 0.9133 0.4624 0.139 Uiso 1 1 calc R A 1
C23 C 0.5940(8) 0.8312(5) 0.3997(4) 0.069(3) Uani 1 1 d . A 1
H23A H 0.5633 0.8067 0.3625 0.104 Uiso 1 1 calc R A 1
H23B H 0.5839 0.8967 0.4002 0.104 Uiso 1 1 calc R A 1
H23C H 0.5543 0.8044 0.4334 0.104 Uiso 1 1 calc R A 1
C24 C 0.6850(6) 0.6098(4) 0.4522(3) 0.0371(14) Uani 1 1 d . A 1
H24 H 0.7037 0.5466 0.4405 0.045 Uiso 1 1 calc R A 1
C25 C 0.7322(8) 0.6215(6) 0.5152(3) 0.065(2) Uani 1 1 d . A 1
H25A H 0.8148 0.6177 0.5145 0.097 Uiso 1 1 calc R A 1
H25B H 0.7026 0.5738 0.5408 0.097 Uiso 1 1 calc R A 1
H25C H 0.7097 0.6804 0.5307 0.097 Uiso 1 1 calc R A 1
C26 C 0.5565(6) 0.6147(5) 0.4531(3) 0.0525(19) Uani 1 1 d . A 1
H26A H 0.5265 0.6068 0.4127 0.079 Uiso 1 1 calc R A 1
H26B H 0.5331 0.6736 0.4684 0.079 Uiso 1 1 calc R A 1
H26C H 0.5272 0.567 0.4788 0.079 Uiso 1 1 calc R A 1
C27 C 0.3149(5) 0.6771(4) 0.2194(3) 0.0377(15) Uani 1 1 d . B 1
H27 H 0.2963 0.7367 0.2075 0.045 Uiso 1 1 calc R B 1
C28 C 0.3231(5) 0.6458(5) 0.2787(3) 0.0416(17) Uani 1 1 d . B 1
C29 C 0.3518(5) 0.5538(5) 0.2746(3) 0.0377(15) Uani 1 1 d . B 1
C30 C 0.3630(5) 0.5302(4) 0.2151(3) 0.0344(14) Uani 1 1 d . B 1
C31 C 0.3386(5) 0.6060(4) 0.1814(3) 0.0356(14) Uani 1 1 d . B 1
C32 C 0.3012(7) 0.6944(7) 0.3357(4) 0.076(3) Uani 1 1 d . B 1
H32A H 0.2746 0.6515 0.3655 0.114 Uiso 1 1 calc R B 1
H32B H 0.2435 0.7408 0.329 0.114 Uiso 1 1 calc R B 1
H32C H 0.3711 0.7229 0.3499 0.114 Uiso 1 1 calc R B 1
C33 C 0.3624(6) 0.4892(6) 0.3268(3) 0.062(2) Uani 1 1 d . B 1
H33A H 0.2897 0.4594 0.3332 0.093 Uiso 1 1 calc R B 1
H33B H 0.3843 0.5227 0.3626 0.093 Uiso 1 1 calc R B 1
H33C H 0.4199 0.4437 0.3182 0.093 Uiso 1 1 calc R B 1
C34 C 0.3781(6) 0.4372(5) 0.1902(4) 0.062(2) Uani 1 1 d . B 1
H34A H 0.4186 0.3997 0.2193 0.093 Uiso 1 1 calc R B 1
H34B H 0.4217 0.4406 0.1535 0.093 Uiso 1 1 calc R B 1
H34C H 0.3041 0.4106 0.1816 0.093 Uiso 1 1 calc R B 1
C35 C 0.3272(7) 0.6116(6) 0.1143(3) 0.063(2) Uani 1 1 d . B 1
H35A H 0.2571 0.582 0.1015 0.095 Uiso 1 1 calc R B 1
H35B H 0.3915 0.5814 0.0959 0.095 Uiso 1 1 calc R B 1
H35C H 0.3256 0.675 0.1021 0.095 Uiso 1 1 calc R B 1
C36 C 0.6007(6) 0.9001(4) 0.2394(3) 0.0378(14) Uani 1 1 d . B 1
H36A H 0.62 0.9083 0.1971 0.045 Uiso 1 1 calc R B 1
H36B H 0.669 0.8793 0.2611 0.045 Uiso 1 1 calc R B 1
C37 C 0.5598(6) 0.9873(4) 0.2651(3) 0.0445(16) Uani 1 1 d . B 1
H37A H 0.5902 0.9961 0.3059 0.053 Uiso 1 1 calc R B 1
H37B H 0.5829 1.0389 0.2402 0.053 Uiso 1 1 calc R B 1
C38 C 0.4366(7) 0.9784(5) 0.2657(6) 0.098(4) Uani 1 1 d . B 1
H38A H 0.4076 0.9931 0.3056 0.117 Uiso 1 1 calc R B 1
H38B H 0.4019 1.0203 0.2365 0.117 Uiso 1 1 calc R B 1
C39 C 0.4090(7) 0.8863(6) 0.2504(7) 0.116(5) Uani 1 1 d . B 1
H39A H 0.3612 0.8596 0.2816 0.139 Uiso 1 1 calc R B 1
H39B H 0.3663 0.8848 0.2123 0.139 Uiso 1 1 calc R B 1

loop_
_atom_site_aniso_label
_atom_site_aniso_U_11
_atom_site_aniso_U_22
_atom_site_aniso_U_33
_atom_site_aniso_U_23
_atom_site_aniso_U_13
_atom_site_aniso_U_12
U 0.01898(11) 0.02037(10) 0.02287(11) 0.00047(8) 0.00074(7) 0.00001(8)
Si1 0.0325(9) 0.0267(8) 0.0189(7) -0.0016(6) 0.0032(6) -0.0050(6)
Si2 0.0340(9) 0.0250(7) 0.0186(7) 0.0024(6) -0.0001(6) 0.0006(6)
O 0.029(2) 0.026(2) 0.049(3) -0.0044(18) -0.0060(19) -0.0001(17)
C1 0.021(3) 0.022(2) 0.023(3) 0.000(2) 0.000(2) -0.003(2)
C2 0.022(3) 0.018(2) 0.023(3) 0.000(2) 0.000(2) -0.002(2)
C3 0.024(3) 0.026(3) 0.018(3) -0.002(2) -0.001(2) -0.003(2)
C4 0.023(3) 0.021(3) 0.019(2) 0.001(2) 0.003(2) 0.003(2)
C5 0.025(3) 0.025(3) 0.021(3) 0.004(2) 0.003(2) 0.002(2)
C6 0.025(3) 0.022(3) 0.026(3) 0.004(2) 0.003(2) 0.000(2)
C7 0.023(3) 0.020(3) 0.029(3) -0.006(2) 0.000(2) 0.001(2)
C8 0.026(3) 0.029(3) 0.025(3) -0.001(2) 0.005(2) -0.001(2)
C9 0.038(4) 0.039(3) 0.032(3) 0.002(3) 0.009(3) -0.008(3)
C10 0.038(4) 0.067(5) 0.085(6) 0.018(4) 0.008(4) 0.005(4)
C11 0.046(5) 0.075(5) 0.040(4) -0.016(4) 0.009(3) -0.022(4)
C12 0.047(4) 0.023(3) 0.025(3) 0.002(2) 0.000(3) -0.001(3)
C13 0.071(5) 0.039(4) 0.032(3) 0.011(3) 0.001(3) -0.001(3)
C14 0.045(4) 0.044(4) 0.037(4) 0.000(3) -0.005(3) 0.004(3)
C15 0.057(4) 0.033(3) 0.020(3) -0.007(2) 0.007(3) -0.012(3)
C16 0.095(6) 0.054(5) 0.027(3) -0.018(3) 0.020(4) -0.021(4)
C17 0.062(5) 0.051(4) 0.030(3) -0.006(3) -0.003(3) -0.018(4)
C18 0.039(4) 0.039(3) 0.026(3) -0.001(2) -0.011(3) -0.004(3)
C19 0.025(4) 0.106(7) 0.057(5) 0.025(4) -0.003(3) -0.013(4)
C20 0.054(5) 0.058(5) 0.065(5) -0.013(4) -0.016(4) 0.015(4)
C21 0.063(5) 0.031(3) 0.021(3) 0.002(2) 0.001(3) -0.001(3)
C22 0.187(12) 0.037(4) 0.053(5) -0.020(4) -0.046(6) 0.018(6)
C23 0.077(6) 0.045(5) 0.086(6) 0.006(4) 0.020(5) 0.025(4)
C24 0.053(4) 0.031(3) 0.028(3) 0.003(3) 0.007(3) -0.005(3)
C25 0.094(7) 0.075(5) 0.025(4) 0.016(3) 0.003(4) -0.020(5)
C26 0.056(5) 0.057(4) 0.045(4) -0.001(3) 0.025(3) -0.005(4)
C27 0.029(3) 0.030(3) 0.054(4) 0.007(3) -0.009(3) 0.000(2)
C28 0.009(3) 0.078(5) 0.038(3) -0.021(3) 0.002(2) -0.005(3)
C29 0.022(3) 0.050(4) 0.041(4) 0.016(3) -0.008(3) -0.011(3)
C30 0.025(3) 0.033(3) 0.046(4) -0.009(3) 0.003(3) -0.001(2)
C31 0.025(3) 0.049(4) 0.033(3) 0.000(3) -0.003(2) -0.014(3)
C32 0.048(5) 0.114(8) 0.067(6) -0.040(5) 0.008(4) 0.005(5)
C33 0.044(5) 0.089(6) 0.053(5) 0.031(4) -0.001(4) -0.015(4)
C34 0.043(4) 0.045(4) 0.097(6) -0.019(4) 0.007(4) -0.012(3)
C35 0.053(5) 0.101(7) 0.036(4) 0.002(4) -0.007(3) -0.028(5)
C36 0.041(4) 0.025(3) 0.048(4) -0.002(3) 0.004(3) -0.005(3)
C37 0.043(4) 0.029(3) 0.062(4) -0.003(3) 0.007(3) -0.001(3)
C38 0.036(5) 0.035(4) 0.223(13) -0.044(6) 0.015(6) 0.001(3)
C39 0.036(5) 0.038(5) 0.275(16) -0.035(7) -0.003(7) 0.014(4)

loop_
_atom_type_symbol
_atom_type_description
_atom_type_scat_dispersion_real
_atom_type_scat_dispersion_imag
_atom_type_scat_source
C C 0.0033 0.0016 'International Tables Vol C Tables 4.2.6.8 and 6.1.1.4'
H H 0 0 'International Tables Vol C Tables 4.2.6.8 and 6.1.1.4'
O O 0.0106 0.006 'International Tables Vol C Tables 4.2.6.8 and 6.1.1.4'
Si Si 0.0817 0.0704 'International Tables Vol C Tables 4.2.6.8 and 6.1.1.4'
U U -9.6767 9.6646 'International Tables Vol C Tables 4.2.6.8 and 6.1.1.4'

loop_
_geom_angle_atom_site_label_1
_geom_angle_atom_site_label_2
_geom_angle_atom_site_label_3
_geom_angle
C5 U C8 79.49(16)
C5 U C6 30.37(15)
C8 U C6 58.09(16)
C5 U C7 58.03(16)
C8 U C7 30.32(16)
C6 U C7 30.28(15)
C5 U C3 57.19(16)
C8 U C3 77.62(16)
C6 U C3 76.58(16)
C7 U C3 84.23(16)
C5 U C27 135.81(18)
C8 U C27 123.68(19)
C6 U C27 126.68(17)
C7 U C27 122.19(17)
C3 U C27 153.51(17)
C5 U C2 77.97(15)
C8 U C2 57.02(16)
C6 U C2 84.56(16)
C7 U C2 76.46(15)
C3 U C2 30.06(15)
C27 U C2 145.78(17)
C5 U C1 87.73(15)
C8 U C1 30.36(15)
C6 U C1 78.60(15)
C7 U C1 57.62(15)
C3 U C1 57.82(15)
C27 U C1 132.26(18)
C2 U C1 30.15(15)
C5 U O 123.44(14)
C8 U O 126.48(15)
C6 U O 152.77(14)
C7 U O 154.98(15)
C3 U O 78.65(14)
C27 U O 75.71(15)
C2 U O 79.62(14)
C1 U O 97.58(14)
C5 U C4 30.51(15)
C8 U C4 87.72(16)
C6 U C4 57.84(15)
C7 U C4 78.57(15)
C3 U C4 30.30(15)
C27 U C4 146.78(18)
C2 U C4 58.10(15)
C1 U C4 80.06(15)
O U C4 94.93(13)
C5 U C28 107.22(19)
C8 U C28 139.60(18)
C6 U C28 108.4(2)
C7 U C28 120.53(19)
C3 U C28 140.16(16)
C27 U C28 29.9(2)
C2 U C28 162.66(18)
C1 U C28 161.15(17)
O U C28 83.90(18)
C4 U C28 118.63(17)
C5 U C31 129.73(17)
C8 U C31 95.74(18)
C6 U C31 106.65(18)
C7 U C31 93.92(18)
C3 U C31 169.81(16)
C27 U C31 29.29(19)
C2 U C31 139.81(16)
C1 U C31 112.85(16)
O U C31 99.70(16)
C4 U C31 158.76(17)
C28 U C31 48.69(18)
C5 U C29 89.18(16)
C8 U C29 114.83(19)
C6 U C29 81.16(18)
C7 U C29 91.48(18)
C3 U C29 142.57(16)
C27 U C29 47.98(18)
C2 U C29 165.69(17)
C1 U C29 144.77(18)
O U C29 113.17(17)
C4 U C29 112.45(16)
C28 U C29 29.3(2)
C31 U C29 47.33(17)
C5 U C30 101.01(17)
C8 U C30 91.21(17)
C6 U C30 80.19(17)
C7 U C30 76.25(16)
C3 U C30 156.74(17)
C27 U C30 48.04(17)
C2 U C30 148.07(16)
C1 U C30 118.52(16)
O U C30 123.75(15)
C4 U C30 130.59(17)
C28 U C30 48.47(18)
C31 U C30 28.72(18)
C29 U C30 28.67(18)
C9 Si1 C15 105.5(3)
C9 Si1 C12 108.0(3)
C15 Si1 C12 112.5(3)
C9 Si1 C1 109.8(3)
C15 Si1 C1 110.2(2)
C12 Si1 C1 110.6(2)
C18 Si2 C21 107.1(3)
C18 Si2 C4 108.2(3)
C21 Si2 C4 111.1(2)
C18 Si2 C24 106.4(3)
C21 Si2 C24 113.3(3)
C4 Si2 C24 110.5(3)
C36 O C39 105.7(5)
C36 O U 124.7(3)
C39 O U 129.4(4)
C2 C1 C8 130.7(5)
C2 C1 Si1 112.6(4)
C8 C1 Si1 116.5(4)
C2 C1 U 74.4(3)
C8 C1 U 72.8(3)
Si1 C1 U 138.4(3)
C3 C2 C1 137.4(5)
C3 C2 U 74.8(3)
C1 C2 U 75.5(3)
C3 C2 H2 111.3
C1 C2 H2 111.3
U C2 H2 134.9
C2 C3 C4 138.4(5)
C2 C3 U 75.2(3)
C4 C3 U 75.7(3)
C2 C3 H3 110.8
C4 C3 H3 110.8
U C3 H3 135.1
C3 C4 C5 129.7(5)
C3 C4 Si2 113.7(4)
C5 C4 Si2 116.2(4)
C3 C4 U 74.0(3)
C5 C4 U 72.3(3)
Si2 C4 U 140.0(2)
C6 C5 C4 136.0(5)
C6 C5 U 75.4(3)
C4 C5 U 77.2(3)
C6 C5 H5 112
C4 C5 H5 112
U C5 H5 129.3
C5 C6 C7 135.8(5)
C5 C6 U 74.2(3)
C7 C6 U 75.2(3)
C5 C6 H6 112.1
C7 C6 H6 112.1
U C6 H6 134.6
C6 C7 C8 136.0(5)
C6 C7 U 74.6(3)
C8 C7 U 74.3(3)
C6 C7 H7 112
C8 C7 H7 112
U C7 H7 135.7
C7 C8 C1 135.7(5)
C7 C8 U 75.4(3)
C1 C8 U 76.8(3)
C7 C8 H8 112.2
C1 C8 H8 112.2
U C8 H8 129.6
C10 C9 C11 109.7(6)
C10 C9 Si1 111.2(5)
C11 C9 Si1 116.5(5)
C10 C9 H9 106.2
C11 C9 H9 106.2
Si1 C9 H9 106.2
C9 C10 H10A 109.5
C9 C10 H10B 109.5
H10A C10 H10B 109.5
C9 C10 H10C 109.5
H10A C10 H10C 109.5
H10B C10 H10C 109.5
C9 C11 H11A 109.5
C9 C11 H11B 109.5
H11A C11 H11B 109.5
C9 C11 H11C 109.5
H11A C11 H11C 109.5
H11B C11 H11C 109.5
C14 C12 C13 109.9(5)
C14 C12 Si1 114.4(4)
C13 C12 Si1 112.4(4)
C14 C12 H12 106.5
C13 C12 H12 106.5
Si1 C12 H12 106.5
C12 C13 H13A 109.5
C12 C13 H13B 109.5
H13A C13 H13B 109.5
C12 C13 H13C 109.5
H13A C13 H13C 109.5
H13B C13 H13C 109.5
C12 C14 H14A 109.5
C12 C14 H14B 109.5
H14A C14 H14B 109.5
C12 C14 H14C 109.5
H14A C14 H14C 109.5
H14B C14 H14C 109.5
C17 C15 C16 109.0(5)
C17 C15 Si1 115.3(5)
C16 C15 Si1 114.2(4)
C17 C15 H15 105.8
C16 C15 H15 105.8
Si1 C15 H15 105.8
C15 C16 H16A 109.5
C15 C16 H16B 109.5
H16A C16 H16B 109.5
C15 C16 H16C 109.5
H16A C16 H16C 109.5
H16B C16 H16C 109.5
C15 C17 H17A 109.5
C15 C17 H17B 109.5
H17A C17 H17B 109.5
C15 C17 H17C 109.5
H17A C17 H17C 109.5
H17B C17 H17C 109.5
C19 C18 C20 110.8(6)
C19 C18 Si2 113.3(4)
C20 C18 Si2 111.8(5)
C19 C18 H18 106.8
C20 C18 H18 106.8
Si2 C18 H18 106.8
C18 C19 H19A 109.5
C18 C19 H19B 109.5
H19A C19 H19B 109.5
C18 C19 H19C 109.5
H19A C19 H19C 109.5
H19B C19 H19C 109.5
C18 C20 H20A 109.5
C18 C20 H20B 109.5
H20A C20 H20B 109.5
C18 C20 H20C 109.5
H20A C20 H20C 109.5
H20B C20 H20C 109.5
C22 C21 C23 109.4(7)
C22 C21 Si2 113.0(5)
C23 C21 Si2 114.2(5)
C22 C21 H21 106.6
C23 C21 H21 106.6
Si2 C21 H21 106.6
C21 C22 H22A 109.5
C21 C22 H22B 109.5
H22A C22 H22B 109.5
C21 C22 H22C 109.5
H22A C22 H22C 109.5
H22B C22 H22C 109.5
C21 C23 H23A 109.5
C21 C23 H23B 109.5
H23A C23 H23B 109.5
C21 C23 H23C 109.5
H23A C23 H23C 109.5
H23B C23 H23C 109.5
C26 C24 C25 109.8(6)
C26 C24 Si2 114.6(5)
C25 C24 Si2 114.2(5)
C26 C24 H24 105.8
C25 C24 H24 105.8
Si2 C24 H24 105.8
C24 C25 H25A 109.5
C24 C25 H25B 109.5
H25A C25 H25B 109.5
C24 C25 H25C 109.5
H25A C25 H25C 109.5
H25B C25 H25C 109.5
C24 C26 H26A 109.5
C24 C26 H26B 109.5
H26A C26 H26B 109.5
C24 C26 H26C 109.5
H26A C26 H26C 109.5
H26B C26 H26C 109.5
C31 C27 C28 108.6(6)
C31 C27 U 77.3(4)
C28 C27 U 76.4(3)
C31 C27 H27 125.7
C28 C27 H27 125.7
U C27 H27 113
C29 C28 C27 105.7(5)
C29 C28 C32 124.5(7)
C27 C28 C32 129.7(7)
C29 C28 U 77.5(3)
C27 C28 U 73.7(3)
C32 C28 U 116.7(4)
C30 C29 C28 109.4(5)
C30 C29 C33 125.2(7)
C28 C29 C33 125.3(7)
C30 C29 U 75.7(3)
C28 C29 U 73.2(3)
C33 C29 U 120.2(4)
C31 C30 C29 107.5(5)
C31 C30 C34 124.5(6)
C29 C30 C34 127.1(6)
C31 C30 U 73.9(3)
C29 C30 U 75.6(3)
C34 C30 U 124.3(4)
C30 C31 C27 108.7(5)
C30 C31 C35 127.3(6)
C27 C31 C35 123.7(6)
C30 C31 U 77.4(3)
C27 C31 U 73.4(3)
C35 C31 U 120.0(4)
O C36 C37 107.9(5)
O C36 H36A 110.1
C37 C36 H36A 110.1
O C36 H36B 110.1
C37 C36 H36B 110.1
H36A C36 H36B 108.4
C38 C37 C36 104.6(6)
C38 C37 H37A 110.8
C36 C37 H37A 110.8
C38 C37 H37B 110.8
C36 C37 H37B 110.8
H37A C37 H37B 108.9
C39 C38 C37 107.8(6)
C39 C38 H38A 110.1
C37 C38 H38A 110.1
C39 C38 H38B 110.1
C37 C38 H38B 110.1
H38A C38 H38B 108.5
O C39 C38 109.4(7)
O C39 H39A 109.8
C38 C39 H39A 109.8
O C39 H39B 109.8
C38 C39 H39B 109.8
H39A C39 H39B 108.2

loop_
_geom_bond_atom_site_label_1
_geom_bond_atom_site_label_2
_geom_bond_distance
U C5 2.675(5)
U C8 2.685(5)
U C6 2.691(5)
U C7 2.698(5)
U C3 2.717(5)
U C27 2.722(6)
U C2 2.722(5)
U C1 2.736(5)
U O 2.737(4)
U C4 2.737(5)
U C28 2.756(6)
U C31 2.770(6)
U C29 2.812(6)
U C30 2.814(6)
Si1 C9 1.897(6)
Si1 C15 1.902(6)
Si1 C12 1.906(6)
Si1 C1 1.907(5)
Si2 C18 1.894(7)
Si2 C21 1.895(6)
Si2 C4 1.900(5)
Si2 C24 1.901(6)
O C36 1.438(7)
O C39 1.443(9)
C1 C2 1.420(7)
C1 C8 1.421(7)
C2 C3 1.410(7)
C2 H2 0.95
C3 C4 1.425(7)
C3 H3 0.95
C4 C5 1.426(7)
C5 C6 1.406(7)
C5 H5 0.95
C6 C7 1.408(7)
C6 H6 0.95
C7 C8 1.408(7)
C7 H7 0.95
C8 H8 0.95
C9 C10 1.530(10)
C9 C11 1.538(9)
C9 H9 1
C10 H10A 0.98
C10 H10B 0.98
C10 H10C 0.98
C11 H11A 0.98
C11 H11B 0.98
C11 H11C 0.98
C12 C14 1.532(9)
C12 C13 1.535(8)
C12 H12 1
C13 H13A 0.98
C13 H13B 0.98
C13 H13C 0.98
C14 H14A 0.98
C14 H14B 0.98
C14 H14C 0.98
C15 C17 1.526(9)
C15 C16 1.561(9)
C15 H15 1
C16 H16A 0.98
C16 H16B 0.98
C16 H16C 0.98
C17 H17A 0.98
C17 H17B 0.98
C17 H17C 0.98
C18 C19 1.531(9)
C18 C20 1.533(9)
C18 H18 1
C19 H19A 0.98
C19 H19B 0.98
C19 H19C 0.98
C20 H20A 0.98
C20 H20B 0.98
C20 H20C 0.98
C21 C22 1.524(9)
C21 C23 1.530(11)
C21 H21 1
C22 H22A 0.98
C22 H22B 0.98
C22 H22C 0.98
C23 H23A 0.98
C23 H23B 0.98
C23 H23C 0.98
C24 C26 1.526(10)
C24 C25 1.528(9)
C24 H24 1
C25 H25A 0.98
C25 H25B 0.98
C25 H25C 0.98
C26 H26A 0.98
C26 H26B 0.98
C26 H26C 0.98
C27 C31 1.389(9)
C27 C28 1.416(9)
C27 H27 0.95
C28 C29 1.409(9)
C28 C32 1.498(9)
C29 C30 1.393(9)
C29 C33 1.521(9)
C30 C31 1.385(9)
C30 C34 1.501(9)
C31 C35 1.517(9)
C32 H32A 0.98
C32 H32B 0.98
C32 H32C 0.98
C33 H33A 0.98
C33 H33B 0.98
C33 H33C 0.98
C34 H34A 0.98
C34 H34B 0.98
C34 H34C 0.98
C35 H35A 0.98
C35 H35B 0.98
C35 H35C 0.98
C36 C37 1.500(8)
C36 H36A 0.99
C36 H36B 0.99
C37 C38 1.466(10)
C37 H37A 0.99
C37 H37B 0.99
C38 C39 1.446(11)
C38 H38A 0.99
C38 H38B 0.99
C39 H39A 0.99
C39 H39B 0.99
